data_4026555
loop_
_publ_author_name
'Martin R. Krause'
'Richard Goddard'
'Stefan Kubik'

_publ_section_title
;
 Anion-Binding Properties of a Cyclic Pseudohexapeptide Containing
 1,5-Disubstituted 1,2,3-Triazole Subunits
;
_journal_name_full 'Journal of Organic Chemistry'
_journal_page_first 7084
_journal_page_last 7095
_journal_paper_doi 10.1021/jo201024r
_journal_volume 76
_journal_year 2011
_chemical_absolute_configuration rmad
_chemical_compound_source methanol/dichloromethane
_chemical_formula_moiety 'C34 H38 N12 O6 S Si'
_chemical_formula_sum 'C34 H38 N12 O6 S Si'
_chemical_formula_weight 770.91
_chemical_name_systematic
;
trimethylsilyl-ethynyl-2,6-pyridyl-amido-(R)-1-ethyl-1,5-(1,2,3-triazolyl)-
2,6-pyridyl-amido-(R)-1-ethyl-1,5-(1,2,3-triazolyl)-2,6-pyridyl-amido-(S)-
1-ethyl-methyl-sulfonate
;
_space_group_IT_number 78
_symmetry_cell_setting tetragonal
_symmetry_Int_Tables_number 78
_symmetry_space_group_name_Hall 'P 4cw'
_symmetry_space_group_name_H-M 'P 43'
_atom_sites_solution_hydrogens geom
_atom_sites_solution_primary direct
_atom_sites_solution_secondary difmap
_audit_block_code KUB-mk449
_audit_creation_date 2011-05-05
_cell_angle_alpha 90.00
_cell_angle_beta 90.00
_cell_angle_gamma 90.00
_cell_formula_units_Z 4
_cell_length_a 17.235(2)
_cell_length_b 17.235(2)
_cell_length_c 12.720(3)
_cell_measurement_reflns_used 9136
_cell_measurement_temperature 100
_cell_measurement_theta_max 26.8064
_cell_measurement_theta_min 2.3261
_cell_volume 3778.4(11)
_computing_cell_refinement 'SAINT software (Bruker AXS, 2004)'
_computing_data_collection 'APEX2 (Bruker AXS, 2008)'
_computing_data_reduction 'SAINT software (Bruker AXS, 2004)'
_computing_molecular_graphics 'DIAMOND (Crystal Impact GbR, 2005)'
_computing_structure_refinement 'SHELXL-97 (G. M. Sheldrick, 2008)'
_computing_structure_solution 'SHELXS-97 (G. M. Sheldrick, 2008)'
_diffrn_ambient_temperature 100
_diffrn_detector_area_resol_mean 66.06
_diffrn_measured_fraction_theta_full 0.998
_diffrn_measured_fraction_theta_max 0.998
_diffrn_measurement_device_type 'Bruker-AXS Kappa Mach3 APEX-II'
_diffrn_measurement_method 'CCD \f- and \w-scans'
_diffrn_radiation_monochromator 'Incoatec Helios mirrors'
_diffrn_radiation_source '0.2 x 2mm^2^ focus rotating anode'
_diffrn_radiation_type Mo-K\a
_diffrn_radiation_wavelength 0.71073
_diffrn_reflns_av_R_equivalents 0.0598
_diffrn_reflns_av_sigmaI/netI 0.0265
_diffrn_reflns_limit_h_max 21
_diffrn_reflns_limit_h_min -21
_diffrn_reflns_limit_k_max 21
_diffrn_reflns_limit_k_min -21
_diffrn_reflns_limit_l_max 16
_diffrn_reflns_limit_l_min -16
_diffrn_reflns_number 81307
_diffrn_reflns_theta_full 26.75
_diffrn_reflns_theta_max 26.75
_diffrn_reflns_theta_min 1.99
_exptl_absorpt_coefficient_mu 0.179
_exptl_absorpt_correction_T_max 0.99606
_exptl_absorpt_correction_T_min 0.99217
_exptl_absorpt_correction_type gaussian
_exptl_absorpt_process_details 'SADABS (Bruker AXS, 2008)'
_exptl_crystal_colour colourless
_exptl_crystal_density_diffrn 1.355
_exptl_crystal_description prism
_exptl_crystal_F_000 1616
_exptl_crystal_size_max 0.061
_exptl_crystal_size_mid 0.042
_exptl_crystal_size_min 0.030
_refine_diff_density_max 0.392
_refine_diff_density_min -0.238
_refine_diff_density_rms 0.040
_refine_ls_abs_structure_details 'Flack H D (1983), Acta Cryst. A39, 876-881'
_refine_ls_abs_structure_Flack -0.29(5)
_refine_ls_extinction_method none
_refine_ls_goodness_of_fit_ref 1.038
_refine_ls_hydrogen_treatment constr
_refine_ls_matrix_type full
_refine_ls_number_parameters 494
_refine_ls_number_reflns 8005
_refine_ls_number_restraints 1
_refine_ls_restrained_S_all 1.038
_refine_ls_R_factor_all 0.0388
_refine_ls_R_factor_gt 0.0328
_refine_ls_shift/su_max 0.001
_refine_ls_shift/su_mean 0.000
_refine_ls_structure_factor_coef Fsqd
_refine_ls_weighting_details 'calc w=1/[\s^2^(Fo^2^)+(0.0399P)^2^+1.6116P] where P=(Fo^2^+2Fc^2^)/3'
_refine_ls_weighting_scheme calc
_refine_ls_wR_factor_gt 0.0781
_refine_ls_wR_factor_ref 0.0823
_reflns_number_gt 7394
_reflns_number_total 8005
_reflns_threshold_expression >2sigma(I)
_cod_data_source_file jo201024r_si_003.cif
_cod_data_source_block 9
_cod_original_sg_symbol_Hall 'p 4cw'
_cod_database_code 4026555

loop_
_symmetry_equiv_pos_as_xyz
'x, y, z'
'-x, -y, z+1/2'
'-y, x, z+3/4'
'y, -x, z+1/4'

loop_
_atom_site_label
_atom_site_type_symbol
_atom_site_fract_x
_atom_site_fract_y
_atom_site_fract_z
_atom_site_U_iso_or_equiv
_atom_site_adp_type
_atom_site_occupancy
_atom_site_symmetry_multiplicity
_atom_site_calc_flag
_atom_site_refinement_flags
C1 C 0.35044(12) 0.60406(12) 0.59354(16) 0.0231(4) Uani 1 1 d .
C2 C 0.33901(11) 0.59785(11) 0.68686(17) 0.0205(4) Uani 1 1 d .
C3 C 0.32837(11) 0.59094(10) 0.79854(15) 0.0182(4) Uani 1 1 d .
C4 C 0.38961(11) 0.60720(11) 0.86770(16) 0.0211(4) Uani 1 1 d .
H4 H 0.4392 0.6217 0.8418 0.025 Uiso 1 1 calc R
C5 C 0.37581(12) 0.60152(12) 0.97484(16) 0.0234(4) Uani 1 1 d .
H5 H 0.4160 0.6135 1.0233 0.028 Uiso 1 1 calc R
C6 C 0.30371(11) 0.57842(11) 1.01166(16) 0.0208(4) Uani 1 1 d .
H6 H 0.2936 0.5739 1.0848 0.025 Uiso 1 1 calc R
C7 C 0.24598(10) 0.56181(10) 0.93632(16) 0.0171(4) Uani 1 1 d .
C8 C 0.13836(11) 0.53562(10) 1.06110(15) 0.0175(4) Uani 1 1 d .
C9 C 0.05612(11) 0.50089(11) 1.05973(15) 0.0192(4) Uani 1 1 d .
H9 H 0.0291 0.5173 0.9938 0.023 Uiso 1 1 calc R
C10 C 0.06255(13) 0.41252(12) 1.06162(17) 0.0266(5) Uani 1 1 d .
H10A H 0.0865 0.3960 1.1278 0.040 Uiso 1 1 calc R
H10B H 0.0946 0.3952 1.0025 0.040 Uiso 1 1 calc R
H10C H 0.0107 0.3897 1.0557 0.040 Uiso 1 1 calc R
C11 C -0.03467(12) 0.60171(12) 1.27589(17) 0.0230(4) Uani 1 1 d .
H11 H -0.0513 0.6444 1.3174 0.028 Uiso 1 1 calc R
C12 C -0.00055(11) 0.60704(11) 1.17746(15) 0.0195(4) Uani 1 1 d .
C13 C 0.01252(11) 0.67669(11) 1.11133(15) 0.0186(4) Uani 1 1 d .
C14 C -0.01311(11) 0.74893(12) 1.14846(16) 0.0221(4) Uani 1 1 d .
H14 H -0.0362 0.7537 1.2160 0.027 Uiso 1 1 calc R
C15 C -0.00383(12) 0.81328(12) 1.08406(17) 0.0245(4) Uani 1 1 d .
H15 H -0.0218 0.8626 1.1069 0.029 Uiso 1 1 calc R
C16 C 0.03157(12) 0.80600(12) 0.98625(17) 0.0237(4) Uani 1 1 d .
H16 H 0.0378 0.8493 0.9409 0.028 Uiso 1 1 calc R
C17 C 0.05766(11) 0.73198(11) 0.95769(16) 0.0199(4) Uani 1 1 d .
C18 C 0.11610(11) 0.76818(11) 0.78342(15) 0.0199(4) Uani 1 1 d .
C19 C 0.16961(11) 0.73181(11) 0.69886(16) 0.0202(4) Uani 1 1 d .
H19 H 0.2093 0.6991 0.7352 0.024 Uiso 1 1 calc R
C20 C 0.12358(13) 0.67996(13) 0.62326(18) 0.0278(4) Uani 1 1 d .
H20A H 0.0829 0.7107 0.5892 0.042 Uiso 1 1 calc R
H20B H 0.0999 0.6372 0.6626 0.042 Uiso 1 1 calc R
H20C H 0.1586 0.6589 0.5697 0.042 Uiso 1 1 calc R
C21 C 0.29108(13) 0.88028(12) 0.58598(16) 0.0249(4) Uani 1 1 d .
H21 H 0.3341 0.9145 0.5803 0.030 Uiso 1 1 calc R
C22 C 0.27758(11) 0.83038(11) 0.66865(16) 0.0208(4) Uani 1 1 d .
C23 C 0.32090(11) 0.81620(11) 0.76708(16) 0.0208(4) Uani 1 1 d .
C24 C 0.40205(12) 0.81690(12) 0.76694(18) 0.0248(4) Uani 1 1 d .
H24 H 0.4304 0.8261 0.7041 0.030 Uiso 1 1 calc R
C25 C 0.43992(12) 0.80370(12) 0.86188(18) 0.0267(4) Uani 1 1 d .
H25 H 0.4950 0.8023 0.8641 0.032 Uiso 1 1 calc R
C26 C 0.39754(12) 0.79258(11) 0.95335(18) 0.0248(4) Uani 1 1 d .
H26 H 0.4225 0.7829 1.0186 0.030 Uiso 1 1 calc R
C27 C 0.31646(11) 0.79618(10) 0.94602(17) 0.0210(4) Uani 1 1 d .
C28 C 0.28811(13) 0.78768(12) 1.13825(16) 0.0252(4) Uani 1 1 d .
C29 C 0.22586(13) 0.80537(12) 1.22133(17) 0.0262(4) Uani 1 1 d .
H29 H 0.2505 0.8336 1.2814 0.031 Uiso 1 1 calc R
C30 C 0.18745(14) 0.73176(13) 1.2626(2) 0.0315(5) Uani 1 1 d .
H30A H 0.1490 0.7455 1.3163 0.047 Uiso 1 1 calc R
H30B H 0.2269 0.6978 1.2936 0.047 Uiso 1 1 calc R
H30C H 0.1617 0.7047 1.2045 0.047 Uiso 1 1 calc R
C31 C 0.13457(13) 0.96936(14) 1.31120(17) 0.0289(5) Uani 1 1 d .
H31A H 0.0795 0.9553 1.3148 0.043 Uiso 1 1 calc R
H31B H 0.1403 1.0252 1.3234 0.043 Uiso 1 1 calc R
H31C H 0.1634 0.9407 1.3651 0.043 Uiso 1 1 calc R
C32 C 0.37384(13) 0.72161(12) 0.42304(18) 0.0289(5) Uani 1 1 d .
H32A H 0.3240 0.7456 0.4412 0.043 Uiso 1 1 calc R
H32B H 0.3847 0.7300 0.3483 0.043 Uiso 1 1 calc R
H32C H 0.4152 0.7451 0.4653 0.043 Uiso 1 1 calc R
C33 C 0.28926(13) 0.56296(13) 0.38088(17) 0.0270(5) Uani 1 1 d .
H33A H 0.2391 0.5824 0.4058 0.041 Uiso 1 1 calc R
H33B H 0.2931 0.5072 0.3954 0.041 Uiso 1 1 calc R
H33C H 0.2937 0.5719 0.3050 0.041 Uiso 1 1 calc R
C34 C 0.46411(12) 0.56740(13) 0.42068(17) 0.0274(4) Uani 1 1 d .
H34A H 0.4752 0.5720 0.3454 0.041 Uiso 1 1 calc R
H34B H 0.4613 0.5124 0.4401 0.041 Uiso 1 1 calc R
H34C H 0.5055 0.5927 0.4610 0.041 Uiso 1 1 calc R
N1 N 0.25662(9) 0.56876(9) 0.83251(13) 0.0174(3) Uani 1 1 d .
N2 N 0.17119(9) 0.53668(9) 0.96275(12) 0.0177(3) Uani 1 1 d .
H2 H 0.1421 0.5198 0.9107 0.021 Uiso 1 1 calc R
N3 N 0.01388(10) 0.53174(9) 1.15108(13) 0.0191(3) Uani 1 1 d .
N4 N -0.01048(10) 0.48270(10) 1.22789(13) 0.0216(3) Uani 1 1 d .
N5 N -0.04056(10) 0.52576(10) 1.30367(13) 0.0239(4) Uani 1 1 d .
N6 N 0.04779(9) 0.66830(9) 1.01741(13) 0.0196(3) Uani 1 1 d .
N7 N 0.09921(10) 0.71717(10) 0.86390(13) 0.0219(4) Uani 1 1 d .
H7 H 0.1164 0.6695 0.8559 0.026 Uiso 1 1 calc R
N8 N 0.21008(10) 0.79399(10) 0.64182(13) 0.0207(3) Uani 1 1 d .
N9 N 0.18338(11) 0.82015(10) 0.54790(14) 0.0260(4) Uani 1 1 d .
N10 N 0.23337(11) 0.87296(11) 0.51401(15) 0.0282(4) Uani 1 1 d .
N11 N 0.27850(9) 0.80521(9) 0.85508(13) 0.0198(3) Uani 1 1 d .
N12 N 0.26708(10) 0.79555(10) 1.03499(13) 0.0235(4) Uani 1 1 d .
H12 H 0.2171 0.8008 1.0225 0.028 Uiso 1 1 calc R
O1 O 0.16991(8) 0.55622(8) 1.14206(11) 0.0219(3) Uani 1 1 d .
O2 O 0.09082(8) 0.83359(8) 0.77615(12) 0.0261(3) Uani 1 1 d .
O3 O 0.35199(10) 0.76699(11) 1.16789(13) 0.0381(4) Uani 1 1 d .
O4 O 0.16390(8) 0.85325(8) 1.17771(12) 0.0263(3) Uani 1 1 d .
O5 O 0.25158(8) 0.96703(9) 1.18116(13) 0.0301(3) Uani 1 1 d .
O6 O 0.11981(10) 0.97222(10) 1.10564(13) 0.0337(4) Uani 1 1 d .
S1 S 0.17117(3) 0.94586(3) 1.18672(4) 0.02191(10) Uani 1 1 d .
Si1 Si 0.36937(3) 0.61528(3) 0.45049(4) 0.02083(11) Uani 1 1 d .

loop_
_atom_site_aniso_label
_atom_site_aniso_U_11
_atom_site_aniso_U_22
_atom_site_aniso_U_33
_atom_site_aniso_U_23
_atom_site_aniso_U_13
_atom_site_aniso_U_12
C1 0.0242(10) 0.0232(10) 0.0217(10) 0.0005(8) 0.0035(8) -0.0026(8)
C2 0.0161(9) 0.0166(9) 0.0290(10) -0.0016(8) 0.0004(8) 0.0001(7)
C3 0.0197(9) 0.0117(8) 0.0232(10) -0.0010(7) 0.0022(7) 0.0011(7)
C4 0.0166(9) 0.0207(10) 0.0261(10) 0.0023(8) 0.0022(8) -0.0012(7)
C5 0.0190(10) 0.0261(10) 0.0252(10) 0.0016(8) -0.0040(8) -0.0014(8)
C6 0.0210(10) 0.0235(10) 0.0178(9) 0.0024(8) -0.0008(8) -0.0003(8)
C7 0.0155(8) 0.0132(8) 0.0225(9) -0.0009(7) 0.0000(8) 0.0003(6)
C8 0.0176(9) 0.0139(8) 0.0209(9) -0.0003(7) 0.0022(7) 0.0006(7)
C9 0.0188(9) 0.0210(10) 0.0179(9) -0.0020(7) 0.0018(7) -0.0034(7)
C10 0.0299(11) 0.0214(10) 0.0285(11) -0.0025(8) 0.0104(9) -0.0051(9)
C11 0.0211(10) 0.0240(10) 0.0238(10) -0.0024(8) 0.0037(8) -0.0003(8)
C12 0.0155(9) 0.0209(9) 0.0221(10) -0.0017(8) 0.0000(7) -0.0020(7)
C13 0.0131(9) 0.0210(9) 0.0218(9) -0.0005(8) -0.0010(7) -0.0015(7)
C14 0.0172(9) 0.0243(10) 0.0249(10) -0.0034(8) 0.0035(8) 0.0001(8)
C15 0.0184(10) 0.0199(10) 0.0351(12) -0.0029(8) 0.0009(8) 0.0005(8)
C16 0.0228(10) 0.0180(9) 0.0301(11) 0.0014(8) -0.0024(8) 0.0000(8)
C17 0.0151(9) 0.0209(9) 0.0236(10) -0.0009(8) -0.0004(7) -0.0011(7)
C18 0.0155(9) 0.0221(10) 0.0222(10) 0.0038(8) -0.0028(7) -0.0047(7)
C19 0.0197(9) 0.0194(9) 0.0213(9) 0.0025(8) -0.0023(8) -0.0025(7)
C20 0.0297(11) 0.0253(11) 0.0283(10) 0.0018(8) -0.0042(9) -0.0071(9)
C21 0.0291(11) 0.0209(10) 0.0248(10) 0.0001(8) 0.0059(8) -0.0015(8)
C22 0.0215(9) 0.0169(9) 0.0240(10) -0.0024(7) 0.0040(8) 0.0006(7)
C23 0.0229(10) 0.0150(9) 0.0246(10) -0.0022(8) 0.0009(8) -0.0004(7)
C24 0.0226(10) 0.0215(10) 0.0303(11) -0.0031(8) 0.0044(8) -0.0017(8)
C25 0.0181(10) 0.0234(10) 0.0386(12) -0.0065(9) -0.0017(9) 0.0014(8)
C26 0.0243(10) 0.0205(9) 0.0298(11) -0.0043(8) -0.0075(8) 0.0028(8)
C27 0.0240(10) 0.0149(9) 0.0242(10) -0.0024(8) -0.0024(8) 0.0009(7)
C28 0.0325(12) 0.0186(10) 0.0246(10) -0.0013(8) -0.0015(9) 0.0023(8)
C29 0.0315(11) 0.0220(10) 0.0252(11) 0.0001(8) -0.0038(9) 0.0030(9)
C30 0.0322(12) 0.0236(11) 0.0388(13) 0.0065(10) -0.0058(10) -0.0007(9)
C31 0.0267(11) 0.0355(12) 0.0244(10) -0.0036(9) 0.0060(9) -0.0010(9)
C32 0.0343(12) 0.0252(10) 0.0273(11) 0.0009(8) -0.0041(9) -0.0039(9)
C33 0.0261(11) 0.0280(11) 0.0270(11) -0.0010(9) -0.0016(9) -0.0018(9)
C34 0.0269(11) 0.0302(11) 0.0250(10) -0.0005(8) 0.0045(8) -0.0013(9)
N1 0.0179(8) 0.0156(8) 0.0187(8) -0.0015(6) 0.0023(6) 0.0004(6)
N2 0.0176(8) 0.0190(8) 0.0164(8) -0.0022(6) -0.0007(6) -0.0026(6)
N3 0.0182(8) 0.0200(8) 0.0190(8) 0.0000(6) 0.0023(6) -0.0026(6)
N4 0.0216(8) 0.0236(9) 0.0198(8) 0.0002(7) 0.0050(7) -0.0028(7)
N5 0.0261(9) 0.0254(9) 0.0202(8) -0.0010(7) 0.0038(7) -0.0014(7)
N6 0.0168(8) 0.0194(8) 0.0228(8) 0.0018(7) -0.0005(6) -0.0002(6)
N7 0.0244(9) 0.0160(8) 0.0252(9) 0.0023(6) 0.0030(7) 0.0023(7)
N8 0.0228(8) 0.0202(8) 0.0191(8) 0.0026(6) -0.0009(7) 0.0002(7)
N9 0.0298(10) 0.0258(9) 0.0225(8) 0.0065(7) -0.0019(7) 0.0011(7)
N10 0.0328(10) 0.0263(9) 0.0254(9) 0.0064(7) 0.0027(8) 0.0009(7)
N11 0.0202(8) 0.0159(8) 0.0233(8) -0.0013(6) -0.0014(7) 0.0012(6)
N12 0.0224(9) 0.0242(9) 0.0240(9) 0.0001(7) -0.0014(7) 0.0036(7)
O1 0.0203(7) 0.0280(7) 0.0174(7) -0.0028(6) -0.0002(5) -0.0015(6)
O2 0.0256(7) 0.0215(7) 0.0311(8) 0.0072(6) 0.0012(6) 0.0036(6)
O3 0.0375(9) 0.0504(10) 0.0264(8) 0.0002(7) -0.0072(7) 0.0149(8)
O4 0.0258(7) 0.0234(7) 0.0297(8) -0.0001(6) -0.0049(6) 0.0020(6)
O5 0.0241(7) 0.0335(8) 0.0327(8) 0.0044(7) 0.0034(6) -0.0030(6)
O6 0.0333(9) 0.0357(9) 0.0321(9) 0.0007(7) -0.0051(7) 0.0038(7)
S1 0.0205(2) 0.0191(2) 0.0261(2) 0.00204(19) 0.0026(2) 0.00204(18)
Si1 0.0234(3) 0.0213(3) 0.0178(2) 0.0009(2) 0.0022(2) -0.0014(2)

loop_
_atom_type_symbol
_atom_type_description
_atom_type_scat_dispersion_real
_atom_type_scat_dispersion_imag
_atom_type_scat_source
C C 0.0033 0.0016 'International Tables Vol C Tables 4.2.6.8 and 6.1.1.4'
H H 0.0000 0.0000 'International Tables Vol C Tables 4.2.6.8 and 6.1.1.4'
N N 0.0061 0.0033 'International Tables Vol C Tables 4.2.6.8 and 6.1.1.4'
O O 0.0106 0.0060 'International Tables Vol C Tables 4.2.6.8 and 6.1.1.4'
S S 0.1246 0.1234 'International Tables Vol C Tables 4.2.6.8 and 6.1.1.4'
Si Si 0.0817 0.0704 'International Tables Vol C Tables 4.2.6.8 and 6.1.1.4'

loop_
_exptl_crystal_face_index_h
_exptl_crystal_face_index_k
_exptl_crystal_face_index_l
_exptl_crystal_face_perp_dist
0.00 -1.00 -1.00 0.0150
0.00 1.00 1.00 0.0150
0.00 1.00 0.00 0.0150
0.00 -1.00 0.00 0.0150
1.00 0.00 0.00 0.0200
-1.00 0.00 0.00 0.0200

loop_
_geom_angle_atom_site_label_1
_geom_angle_atom_site_label_2
_geom_angle_atom_site_label_3
_geom_angle
_geom_angle_publ_flag
C2 C1 Si1 178.8(2) y
C1 C2 C3 177.9(2) y
N1 C3 C4 122.65(18) y
N1 C3 C2 116.86(17) y
C4 C3 C2 120.48(18) y
C5 C4 C3 118.24(18) y
C6 C5 C4 120.40(19) y
C5 C6 C7 117.44(18) y
N1 C7 N2 112.98(16) y
N1 C7 C6 123.74(17) y
N2 C7 C6 123.27(18) y
O1 C8 N2 125.64(17) y
O1 C8 C9 122.30(17) y
N2 C8 C9 111.99(16) y
N3 C9 C10 112.58(16) y
N3 C9 C8 107.84(15) y
C10 C9 C8 108.72(16) y
N5 C11 C12 109.28(18) y
N3 C12 C11 103.68(17) y
N3 C12 C13 127.09(18) y
C11 C12 C13 129.08(18) y
N6 C13 C14 122.37(18) y
N6 C13 C12 118.97(17) y
C14 C13 C12 118.65(17) y
C15 C14 C13 118.30(19) y
C14 C15 C16 120.41(19) y
C15 C16 C17 117.06(19) y
N6 C17 C16 123.77(19) y
N6 C17 N7 113.14(17) y
C16 C17 N7 123.07(18) y
O2 C18 N7 124.97(19) y
O2 C18 C19 122.50(17) y
N7 C18 C19 112.50(16) y
N8 C19 C20 111.14(17) y
N8 C19 C18 109.28(16) y
C20 C19 C18 111.29(16) y
N10 C21 C22 109.44(19) y
N8 C22 C21 103.88(17) y
N8 C22 C23 124.49(17) y
C21 C22 C23 131.62(19) y
N11 C23 C24 122.92(19) y
N11 C23 C22 116.88(17) y
C24 C23 C22 120.17(19) y
C25 C24 C23 117.8(2) y
C26 C25 C24 120.23(19) y
C25 C26 C27 117.6(2) y
N11 C27 C26 123.4(2) y
N11 C27 N12 113.44(16) y
C26 C27 N12 123.07(19) y
O3 C28 N12 124.4(2) y
O3 C28 C29 118.47(19) y
N12 C28 C29 117.08(18) y
O4 C29 C30 106.49(17) y
O4 C29 C28 111.21(17) y
C30 C29 C28 112.04(18) y
C7 N1 C3 117.48(16) y
C8 N2 C7 127.01(16) y
N4 N3 C12 111.03(16) y
N4 N3 C9 119.76(15) y
C12 N3 C9 128.97(16) y
N5 N4 N3 107.24(15) y
N4 N5 C11 108.76(16) y
C17 N6 C13 118.02(17) y
C18 N7 C17 128.12(17) y
N9 N8 C22 110.87(16) y
N9 N8 C19 121.04(16) y
C22 N8 C19 128.02(16) y
N10 N9 N8 107.10(17) y
N9 N10 C21 108.71(17) y
C27 N11 C23 117.93(17) y
C28 N12 C27 127.46(18) y
C29 O4 S1 118.56(13) y
O6 S1 O5 118.72(10) y
O6 S1 O4 102.45(9) y
O5 S1 O4 108.95(8) y
O6 S1 C31 110.78(11) y
O5 S1 C31 109.49(10) y
O4 S1 C31 105.44(10) y
C1 Si1 C32 107.00(10) y
C1 Si1 C34 107.82(10) y
C32 Si1 C34 111.07(10) y
C1 Si1 C33 106.47(10) y
C32 Si1 C33 114.51(10) y
C34 Si1 C33 109.62(10) y

loop_
_geom_bond_atom_site_label_1
_geom_bond_atom_site_label_2
_geom_bond_distance
_geom_bond_publ_flag
C1 C2 1.208(3) y
C1 Si1 1.859(2) y
C2 C3 1.437(3) y
C3 N1 1.365(3) y
C3 C4 1.402(3) y
C4 C5 1.387(3) y
C5 C6 1.386(3) y
C6 C7 1.411(3) y
C7 N1 1.338(3) y
C7 N2 1.401(2) y
C8 O1 1.218(2) y
C8 N2 1.373(2) y
C8 C9 1.539(3) y
C9 N3 1.471(2) y
C9 C10 1.527(3) y
C11 N5 1.360(3) y
C11 C12 1.386(3) y
C12 N3 1.364(2) y
C12 C13 1.483(3) y
C13 N6 1.348(3) y
C13 C14 1.403(3) y
C14 C15 1.388(3) y
C15 C16 1.391(3) y
C16 C17 1.401(3) y
C17 N6 1.345(3) y
C17 N7 1.415(3) y
C18 O2 1.212(2) y
C18 N7 1.380(3) y
C18 C19 1.549(3) y
C19 N8 1.470(2) y
C19 C20 1.534(3) y
C21 N10 1.358(3) y
C21 C22 1.378(3) y
C22 N8 1.365(3) y
C22 C23 1.478(3) y
C23 N11 1.350(3) y
C23 C24 1.399(3) y
C24 C25 1.391(3) y
C25 C26 1.387(3) y
C26 C27 1.402(3) y
C27 N11 1.338(3) y
C27 N12 1.416(3) y
C28 O3 1.217(3) y
C28 N12 1.369(3) y
C28 C29 1.536(3) y
C29 O4 1.459(2) y
C29 C30 1.524(3) y
C31 S1 1.752(2) y
C32 Si1 1.867(2) y
C33 Si1 1.872(2) y
C34 Si1 1.868(2) y
N3 N4 1.358(2) y
N4 N5 1.322(2) y
N8 N9 1.357(2) y
N9 N10 1.325(3) y
O4 S1 1.6052(15) y
O5 S1 1.4348(15) y
O6 S1 1.4332(17) y
